data_1506457
loop_
_publ_author_name
'Frontera, Antonio'
'Orell, Maria'
'Garau, Carolina'
'Qui\~nonero, David'
'Molins, Elies'
'Mata, Ignasi'
'Morey, Jeroni'

_publ_section_title
;
 Preparation, solid-state characterization, and computational study of a
 crown ether attached to a squaramide.
;
_journal_issue 8
_journal_name_full 'Organic letters'
_journal_page_first 1437
_journal_page_last 1440
_journal_paper_doi 10.1021/ol0474608
_journal_volume 7
_journal_year 2005
_chemical_compound_source 'synthesis as described'
_chemical_formula_moiety 'C32 H38 N2 O8'
_chemical_formula_structural 'C32 H38 N2 O8'
_chemical_formula_sum 'C32 H38 N2 O8'
_chemical_formula_weight 578.64
_chemical_name_systematic
;
 ?
;
_space_group_IT_number 2
_symmetry_cell_setting triclinic
_symmetry_Int_Tables_number 2
_symmetry_space_group_name_Hall '-P 1'
_symmetry_space_group_name_H-M 'P -1'
_atom_sites_solution_hydrogens geom
_atom_sites_solution_primary direct
_atom_sites_solution_secondary difmap
_audit_conform_dict_location ftp://ftp.iucr.org/cifdics/cif_core.dic
_audit_conform_dict_name cif_core.dic
_audit_conform_dict_version 2.1
_audit_creation_date 2001-07-30T12:44:16-00:00
_audit_creation_method 'WinGX routine CIF_UPDATE'
_cell_angle_alpha 83.18
_cell_angle_beta 70.88
_cell_angle_gamma 78.91
_cell_formula_units_Z 2
_cell_length_a 10.373
_cell_length_b 10.925
_cell_length_c 14.066
_cell_measurement_reflns_used 0
_cell_measurement_temperature 293(2)
_cell_measurement_theta_max 0
_cell_measurement_theta_min 0
_cell_measurement_wavelength 0.71073
_cell_volume 1475.296
_computing_cell_refinement 'CAD4 Express (Enraf Nonius, 1994)'
_computing_data_collection 'CAD4 Express (Enraf Nonius, 1994)'
_computing_data_reduction 'XCAD4 (Harms & Wocadlo, 1995)'
_computing_molecular_graphics 'Ortep-3 for Windows (Farrugia, 1997)'
_computing_publication_material 'WinGX publication routines (Farrugia, 1999)'
_computing_structure_refinement 'SHELXL-97 (Sheldrick, 1997)'
_diffrn_ambient_temperature 293(2)
_diffrn_detector 'scintillation LiI'
_diffrn_detector_dtime 1.195
_diffrn_measured_fraction_theta_full 0.998
_diffrn_measured_fraction_theta_max 0.998
_diffrn_measurement_device '\k-geometry diffractometer'
_diffrn_measurement_device_type 'Enraf Nonius CAD4'
_diffrn_measurement_method 'non-profiled omega/2theta scans'
_diffrn_orient_matrix_type
;
  x-axis points to radiation source
  the matrix is specified in reciprocal space
;
_diffrn_orient_matrix_UB_11 -0.9186E-2
_diffrn_orient_matrix_UB_12 0.93109E-1
_diffrn_orient_matrix_UB_13 -0.9418E-2
_diffrn_orient_matrix_UB_21 0.20706E-1
_diffrn_orient_matrix_UB_22 -0.5272E-2
_diffrn_orient_matrix_UB_23 -0.74186E-1
_diffrn_orient_matrix_UB_31 -0.100737
_diffrn_orient_matrix_UB_32 0.6049E-2
_diffrn_orient_matrix_UB_33 0.9617E-2
_diffrn_radiation_monochromator graphite
_diffrn_radiation_probe x-ray
_diffrn_radiation_type MoK\a
_diffrn_radiation_wavelength 0.71073
_diffrn_reflns_av_R_equivalents 0.0373
_diffrn_reflns_av_unetI/netI 0.2042
_diffrn_reflns_limit_h_max 0
_diffrn_reflns_limit_h_min -12
_diffrn_reflns_limit_k_max 13
_diffrn_reflns_limit_k_min -13
_diffrn_reflns_limit_l_max 16
_diffrn_reflns_limit_l_min -17
_diffrn_reflns_number 6281
_diffrn_reflns_theta_full 26.24
_diffrn_reflns_theta_max 26.24
_diffrn_reflns_theta_min 2.37
_diffrn_source 'Enraf Nonius FR590'
_diffrn_standards_decay_% 0
_diffrn_standards_interval_count 81
_diffrn_standards_interval_time 60
_diffrn_standards_number 3
_exptl_absorpt_coefficient_mu 0.094
_exptl_absorpt_correction_T_max 0.9902
_exptl_absorpt_correction_T_min 0.8263
_exptl_absorpt_correction_type psi-scan
_exptl_absorpt_process_details
;
North A.C.T., Phillips D.C. & Mathews F.S. (1968) Acta. Cryst. A24, 351
        Number of psi-scan sets used was   7
        Theta correction was applied.
        Averaged transmission function was used.
        No Fourier smoothing was applied.
;
_exptl_crystal_colour colourless
_exptl_crystal_density_diffrn 1.303
_exptl_crystal_density_method 'not measured'
_exptl_crystal_description prism
_exptl_crystal_F_000 616
_exptl_crystal_size_max 0.43
_exptl_crystal_size_mid 0.25
_exptl_crystal_size_min 0.09
_refine_diff_density_max 0.202
_refine_diff_density_min -0.201
_refine_diff_density_rms 0.042
_refine_ls_extinction_method none
_refine_ls_goodness_of_fit_ref 0.924
_refine_ls_hydrogen_treatment mixed
_refine_ls_matrix_type full
_refine_ls_number_parameters 379
_refine_ls_number_reflns 5936
_refine_ls_number_restraints 0
_refine_ls_restrained_S_all 0.924
_refine_ls_R_factor_all 0.2549
_refine_ls_R_factor_gt 0.0492
_refine_ls_shift/su_max 0.003
_refine_ls_shift/su_mean 0
_refine_ls_structure_factor_coef Fsqd
_refine_ls_weighting_details 'calc w=1/[\s2^(Fo2^)+(0.0722P)2^+0.0044P] where P=(Fo2^+2Fc2^)/3'
_refine_ls_weighting_scheme calc
_refine_ls_wR_factor_gt 0.1173
_refine_ls_wR_factor_ref 0.1673
_reflns_number_gt 2051
_reflns_number_total 5936
_reflns_threshold_expression >2sigma(I)
_cod_data_source_file ol0474608si20041210_052554.cif
_cod_data_source_block pm55
_cod_original_cell_volume 1475.3
_cod_database_code 1506457
_exptl_absorpt_factor_mur 0.008
_exptl_absorpt_correction_t_ave 0.9011
_diffrn_standards_decay_corr_max 1
_diffrn_standards_decay_corr_min 1

loop_
_symmetry_equiv_pos_as_xyz
'x, y, z'
'-x, -y, -z'

loop_
_atom_site_label
_atom_site_type_symbol
_atom_site_fract_x
_atom_site_fract_y
_atom_site_fract_z
_atom_site_U_iso_or_equiv
_atom_site_adp_type
_atom_site_occupancy
_atom_site_symmetry_multiplicity
_atom_site_calc_flag
_atom_site_refinement_flags
C1 C 0.3157(3) 0.9229(4) 0.5434(3) 0.0575(10) Uani 1 1 d .
C2 C 0.2832(4) 1.0592(4) 0.5146(3) 0.0553(9) Uani 1 1 d .
C3 C 0.3916(3) 1.0356(3) 0.4170(2) 0.0483(9) Uani 1 1 d .
C4 C 0.4172(3) 0.9083(3) 0.4442(2) 0.0482(9) Uani 1 1 d .
C5 C 0.4134(4) 1.2412(3) 0.3255(2) 0.0513(9) Uani 1 1 d .
H5A H 0.4906 1.279 0.3257 0.062 Uiso 1 1 calc R
H5B H 0.334 1.2709 0.3818 0.062 Uiso 1 1 calc R
C6 C 0.3809(4) 1.2794(3) 0.2282(2) 0.0457(8) Uani 1 1 d .
C7 C 0.2469(4) 1.2802(3) 0.2253(3) 0.0498(9) Uani 1 1 d .
C8 C 0.1350(4) 1.2543(3) 0.3120(3) 0.0599(10) Uani 1 1 d .
H8 H 0.1494 1.2408 0.3745 0.072 Uiso 1 1 calc R
C9 C 0.0086(4) 1.2488(4) 0.3062(3) 0.0765(12) Uani 1 1 d .
H9 H -0.0619 1.2311 0.3643 0.092 Uiso 1 1 calc R
C10 C -0.0170(4) 1.2695(4) 0.2129(4) 0.0806(12) Uani 1 1 d .
H10 H -0.1033 1.2632 0.2091 0.097 Uiso 1 1 calc R
C11 C 0.0837(5) 1.2987(3) 0.1291(3) 0.0719(11) Uani 1 1 d .
H11 H 0.0652 1.3148 0.0681 0.086 Uiso 1 1 calc R
C12 C 0.2168(4) 1.3054(3) 0.1322(3) 0.0513(9) Uani 1 1 d .
C13 C 0.3227(4) 1.3314(3) 0.0455(3) 0.0605(10) Uani 1 1 d .
H13 H 0.3029 1.3517 -0.0149 0.073 Uiso 1 1 calc R
C14 C 0.4557(4) 1.3280(3) 0.0459(3) 0.0551(9) Uani 1 1 d .
C15 C 0.5642(5) 1.3481(3) -0.0445(3) 0.0721(12) Uani 1 1 d .
H15 H 0.5437 1.3676 -0.1047 0.087 Uiso 1 1 calc R
C16 C 0.6953(6) 1.3400(4) -0.0455(4) 0.0917(15) Uani 1 1 d .
H16 H 0.7649 1.3519 -0.1056 0.11 Uiso 1 1 calc R
C17 C 0.7260(5) 1.3130(4) 0.0459(4) 0.0927(14) Uani 1 1 d .
H17 H 0.8168 1.3079 0.0453 0.111 Uiso 1 1 calc R
C18 C 0.6265(4) 1.2942(4) 0.1351(3) 0.0727(11) Uani 1 1 d .
H18 H 0.65 1.2768 0.1942 0.087 Uiso 1 1 calc R
C19 C 0.4873(4) 1.3007(3) 0.1385(3) 0.0493(9) Uani 1 1 d .
C20 C 0.5298(4) 0.6888(3) 0.4410(2) 0.0588(10) Uani 1 1 d .
H20A H 0.4483 0.6752 0.4969 0.071 Uiso 1 1 calc R
H20B H 0.6068 0.6802 0.4673 0.071 Uiso 1 1 calc R
C21 C 0.5606(4) 0.5905(3) 0.3647(3) 0.0586(10) Uani 1 1 d .
H21 H 0.5892 0.5084 0.3947 0.07 Uiso 1 1 calc R
C22 C 0.8028(4) 0.5936(4) 0.2847(3) 0.0904(14) Uani 1 1 d .
H22A H 0.8239 0.5075 0.3087 0.108 Uiso 1 1 calc R
H22B H 0.807 0.6475 0.3333 0.108 Uiso 1 1 calc R
C23 C 0.9055(4) 0.6184(4) 0.1842(3) 0.0912(14) Uani 1 1 d .
H23A H 0.9963 0.6089 0.1924 0.109 Uiso 1 1 calc R
H23B H 0.9091 0.5561 0.1393 0.109 Uiso 1 1 calc R
C24 C 0.8806(4) 0.8402(5) 0.1903(3) 0.0861(13) Uani 1 1 d .
H24A H 0.9762 0.85 0.1764 0.103 Uiso 1 1 calc R
H24B H 0.8417 0.8224 0.2623 0.103 Uiso 1 1 calc R
C25 C 0.8015(4) 0.9583(4) 0.1588(3) 0.0785(12) Uani 1 1 d .
H25A H 0.8157 1.0275 0.1895 0.094 Uiso 1 1 calc R
H25B H 0.8378 0.9728 0.0863 0.094 Uiso 1 1 calc R
C26 C 0.6156(4) 0.8988(3) 0.1173(3) 0.0662(11) Uani 1 1 d .
H26A H 0.6287 0.809 0.1314 0.079 Uiso 1 1 calc R
H26B H 0.6737 0.9163 0.0492 0.079 Uiso 1 1 calc R
C27 C 0.4682(4) 0.9457(3) 0.1252(3) 0.0589(10) Uani 1 1 d .
H27A H 0.452 1.0363 0.1215 0.071 Uiso 1 1 calc R
H27B H 0.4483 0.9186 0.069 0.071 Uiso 1 1 calc R
C28 C 0.2387(4) 0.9349(3) 0.2205(3) 0.0634(10) Uani 1 1 d .
H28A H 0.2245 0.9035 0.1636 0.076 Uiso 1 1 calc R
H28B H 0.2133 1.0251 0.2175 0.076 Uiso 1 1 calc R
C29 C 0.1513(4) 0.8804(4) 0.3162(3) 0.0684(11) Uani 1 1 d .
H29A H 0.1752 0.9014 0.3728 0.082 Uiso 1 1 calc R
H29B H 0.0544 0.9135 0.3259 0.082 Uiso 1 1 calc R
C30 C 0.1225(5) 0.6822(4) 0.4033(3) 0.0932(14) Uani 1 1 d .
H30A H 0.0263 0.6769 0.4144 0.112 Uiso 1 1 calc R
H30B H 0.1271 0.7265 0.4576 0.112 Uiso 1 1 calc R
C31 C 0.2030(5) 0.5556(4) 0.4034(3) 0.0893(14) Uani 1 1 d .
H31A H 0.1489 0.5039 0.4567 0.107 Uiso 1 1 calc R
H31B H 0.2172 0.5205 0.3399 0.107 Uiso 1 1 calc R
C32 C 0.4392(4) 0.5854(3) 0.3317(3) 0.0627(10) Uani 1 1 d .
H32A H 0.408 0.6667 0.3035 0.075 Uiso 1 1 calc R
H32B H 0.4644 0.5254 0.2804 0.075 Uiso 1 1 calc R
N41 N 0.5069(3) 0.8145(2) 0.39574(19) 0.0534(8) Uani 1 1 d .
H41 H 0.5543 0.829 0.3339 0.064 Uiso 1 1 calc R
N42 N 0.4477(3) 1.1061(2) 0.3369(2) 0.0508(7) Uani 1 1 d .
H42 H 0.5099 1.0689 0.2873 0.061 Uiso 1 1 calc R
O33 O 0.6683(3) 0.6169(2) 0.27448(17) 0.0641(7) Uani 1 1 d .
O34 O 0.8752(2) 0.7401(3) 0.13814(18) 0.0742(8) Uani 1 1 d .
O35 O 0.6562(2) 0.9564(2) 0.18637(18) 0.0684(7) Uani 1 1 d .
O36 O 0.3794(3) 0.9015(2) 0.21599(17) 0.0604(7) Uani 1 1 d .
O37 O 0.1756(3) 0.7484(2) 0.30991(18) 0.0706(7) Uani 1 1 d .
O38 O 0.3325(3) 0.5492(2) 0.4171(2) 0.0792(8) Uani 1 1 d .
O39 O 0.2772(3) 0.8526(3) 0.61847(18) 0.0795(8) Uani 1 1 d .
O40 O 0.2047(3) 1.1505(3) 0.55178(18) 0.0759(8) Uani 1 1 d .

loop_
_atom_site_aniso_label
_atom_site_aniso_U_11
_atom_site_aniso_U_22
_atom_site_aniso_U_33
_atom_site_aniso_U_23
_atom_site_aniso_U_13
_atom_site_aniso_U_12
C1 0.043(2) 0.089(3) 0.043(2) -0.006(2) -0.0120(19) -0.018(2)
C2 0.045(2) 0.078(3) 0.043(2) -0.009(2) -0.0109(19) -0.014(2)
C3 0.051(2) 0.062(2) 0.040(2) -0.0059(18) -0.0235(19) -0.0106(18)
C4 0.051(2) 0.060(2) 0.040(2) -0.0037(17) -0.0218(18) -0.0101(18)
C5 0.060(2) 0.051(2) 0.045(2) -0.0086(16) -0.0208(18) -0.0032(18)
C6 0.055(2) 0.041(2) 0.043(2) -0.0056(15) -0.0170(19) -0.0073(16)
C7 0.062(3) 0.044(2) 0.044(2) -0.0099(16) -0.017(2) -0.0044(18)
C8 0.065(3) 0.067(3) 0.049(2) -0.0092(18) -0.018(2) -0.009(2)
C9 0.063(3) 0.091(3) 0.077(3) -0.014(2) -0.020(2) -0.011(2)
C10 0.061(3) 0.105(4) 0.083(3) -0.009(3) -0.031(3) -0.013(2)
C11 0.080(3) 0.077(3) 0.073(3) -0.009(2) -0.045(3) -0.007(2)
C12 0.062(3) 0.047(2) 0.046(2) -0.0043(16) -0.020(2) -0.0055(18)
C13 0.090(3) 0.052(2) 0.045(2) -0.0059(17) -0.030(2) -0.008(2)
C14 0.077(3) 0.040(2) 0.051(2) -0.0041(16) -0.021(2) -0.0108(19)
C15 0.096(3) 0.069(3) 0.043(2) 0.0011(18) -0.004(2) -0.030(3)
C16 0.105(4) 0.083(3) 0.076(4) -0.010(3) -0.001(3) -0.033(3)
C17 0.066(3) 0.110(4) 0.097(4) -0.013(3) -0.005(3) -0.031(3)
C18 0.068(3) 0.079(3) 0.073(3) -0.009(2) -0.019(2) -0.019(2)
C19 0.055(2) 0.042(2) 0.053(2) -0.0058(16) -0.015(2) -0.0117(17)
C20 0.074(3) 0.057(2) 0.047(2) 0.0059(18) -0.024(2) -0.011(2)
C21 0.069(3) 0.047(2) 0.056(2) 0.0105(18) -0.021(2) -0.0059(18)
C22 0.066(3) 0.110(4) 0.077(3) 0.012(3) -0.019(3) 0.009(3)
C23 0.068(3) 0.103(4) 0.082(3) 0.000(3) -0.011(3) 0.009(3)
C24 0.065(3) 0.119(4) 0.076(3) -0.020(3) -0.017(2) -0.019(3)
C25 0.063(3) 0.084(3) 0.083(3) -0.017(2) -0.005(2) -0.025(2)
C26 0.082(3) 0.072(3) 0.050(2) -0.0161(19) -0.025(2) -0.011(2)
C27 0.076(3) 0.059(2) 0.045(2) 0.0039(17) -0.020(2) -0.019(2)
C28 0.062(3) 0.057(2) 0.075(3) -0.003(2) -0.027(2) -0.007(2)
C29 0.062(3) 0.076(3) 0.069(3) -0.017(2) -0.018(2) -0.010(2)
C30 0.082(3) 0.103(4) 0.075(3) 0.018(3) -0.008(3) -0.013(3)
C31 0.085(3) 0.092(4) 0.088(3) 0.016(3) -0.019(3) -0.034(3)
C32 0.075(3) 0.059(2) 0.053(2) 0.0041(18) -0.021(2) -0.014(2)
N41 0.068(2) 0.0541(19) 0.0341(16) 0.0053(14) -0.0126(15) -0.0121(16)
N42 0.0604(19) 0.0495(19) 0.0388(16) -0.0063(14) -0.0118(15) -0.0041(15)
O33 0.0651(18) 0.0677(17) 0.0536(16) 0.0035(12) -0.0178(14) -0.0024(13)
O34 0.0727(19) 0.083(2) 0.0570(17) -0.0079(15) -0.0090(14) -0.0073(15)
O35 0.0583(17) 0.0807(18) 0.0663(17) -0.0274(14) -0.0122(14) -0.0105(14)
O36 0.0641(17) 0.0685(17) 0.0512(16) 0.0034(12) -0.0225(13) -0.0138(13)
O37 0.0729(18) 0.0727(19) 0.0591(16) -0.0020(14) -0.0107(14) -0.0137(14)
O38 0.079(2) 0.091(2) 0.0692(18) 0.0252(15) -0.0271(16) -0.0304(16)
O39 0.0710(18) 0.121(2) 0.0411(16) 0.0188(15) -0.0078(14) -0.0341(16)
O40 0.0630(18) 0.095(2) 0.0591(17) -0.0245(15) -0.0081(14) 0.0060(15)

loop_
_atom_type_symbol
_atom_type_description
_atom_type_scat_dispersion_real
_atom_type_scat_dispersion_imag
_atom_type_scat_source
C C 0.0033 0.0016 'International Tables Vol C Tables 4.2.6.8 and 6.1.1.4'
H H 0 0 'International Tables Vol C Tables 4.2.6.8 and 6.1.1.4'
N N 0.0061 0.0033 'International Tables Vol C Tables 4.2.6.8 and 6.1.1.4'
O O 0.0106 0.006 'International Tables Vol C Tables 4.2.6.8 and 6.1.1.4'

loop_
_geom_angle_atom_site_label_1
_geom_angle_atom_site_label_2
_geom_angle_atom_site_label_3
_geom_angle
O39 C1 C4 134.9(4)
O39 C1 C2 136.6(3)
C4 C1 C2 88.4(3)
O40 C2 C3 134.7(4)
O40 C2 C1 137.8(3)
C3 C2 C1 87.5(3)
N42 C3 C4 133.5(3)
N42 C3 C2 134.9(3)
C4 C3 C2 91.6(3)
N41 C4 C3 131.7(3)
N41 C4 C1 135.7(3)
C3 C4 C1 92.5(3)
N42 C5 C6 110.3(2)
C7 C6 C19 120.0(3)
C7 C6 C5 119.4(3)
C19 C6 C5 120.2(3)
C6 C7 C8 123.4(3)
C6 C7 C12 120.4(3)
C8 C7 C12 116.2(3)
C9 C8 C7 122.2(4)
C8 C9 C10 120.4(4)
C11 C10 C9 119.9(4)
C10 C11 C12 121.3(4)
C13 C12 C11 121.7(4)
C13 C12 C7 118.3(4)
C11 C12 C7 119.9(3)
C14 C13 C12 122.3(4)
C13 C14 C15 121.4(4)
C13 C14 C19 119.7(3)
C15 C14 C19 118.8(4)
C16 C15 C14 121.9(4)
C15 C16 C17 119.1(5)
C18 C17 C16 121.8(5)
C17 C18 C19 120.5(4)
C6 C19 C18 122.9(4)
C6 C19 C14 119.2(3)
C18 C19 C14 117.8(3)
N41 C20 C21 111.5(3)
O33 C21 C32 105.5(3)
O33 C21 C20 111.4(3)
C32 C21 C20 112.6(3)
O33 C22 C23 108.8(4)
O34 C23 C22 114.0(3)
O34 C24 C25 110.4(3)
O35 C25 C24 113.2(3)
O35 C26 C27 111.0(3)
O36 C27 C26 111.1(3)
O36 C28 C29 109.1(3)
O37 C29 C28 107.8(3)
O37 C30 C31 110.1(3)
O38 C31 C30 115.0(4)
O38 C32 C21 108.0(3)
C4 N41 C20 123.9(3)
C3 N42 C5 125.5(3)
C22 O33 C21 114.5(3)
C24 O34 C23 115.0(3)
C26 O35 C25 114.8(3)
C27 O36 C28 112.0(3)
C30 O37 C29 113.8(3)
C31 O38 C32 116.1(3)

loop_
_geom_bond_atom_site_label_1
_geom_bond_atom_site_label_2
_geom_bond_distance
C1 O39 1.231(4)
C1 C4 1.451(5)
C1 C2 1.500(5)
C2 O40 1.210(4)
C2 C3 1.474(5)
C3 N42 1.318(4)
C3 C4 1.396(4)
C4 N41 1.328(4)
C5 N42 1.453(4)
C5 C6 1.508(4)
C6 C7 1.402(4)
C6 C19 1.407(4)
C7 C8 1.425(4)
C7 C12 1.428(4)
C8 C9 1.354(5)
C9 C10 1.406(5)
C10 C11 1.347(5)
C11 C12 1.411(5)
C12 C13 1.391(5)
C13 C14 1.374(5)
C14 C15 1.423(5)
C14 C19 1.430(5)
C15 C16 1.341(6)
C16 C17 1.408(6)
C17 C18 1.361(5)
C18 C19 1.416(5)
C20 N41 1.453(4)
C20 C21 1.525(4)
C21 O33 1.432(4)
C21 C32 1.489(5)
C22 O33 1.420(4)
C22 C23 1.496(5)
C23 O34 1.434(4)
C24 O34 1.406(4)
C24 C25 1.494(5)
C25 O35 1.432(4)
C26 O35 1.425(4)
C26 C27 1.488(5)
C27 O36 1.402(4)
C28 O36 1.416(4)
C28 C29 1.485(5)
C29 O37 1.424(4)
C30 O37 1.416(4)
C30 C31 1.471(5)
C31 O38 1.407(5)
C32 O38 1.417(4)
